data_1554234
loop_
_publ_author_name
'Fang, Manman'
'Yang, Jie'
'Xiang, Xueqin'
'Xie, Yujun'
'Dong, Yongqiang'
'Peng, Qian'
'Li, Qianqian'
'Li, Zhen'

_publ_section_title
;
 Unexpected room-temperature phosphorescence from a non-aromatic, low
 molecular weight, pure organic molecule through the intermolecular
 hydrogen bond
;
_journal_issue 11
_journal_name_full 'Materials Chemistry Frontiers'
_journal_page_first 2124
_journal_paper_doi 10.1039/C8QM00396C
_journal_volume 2
_journal_year 2018
_chemical_formula_moiety 'C3 H2 N2'
_chemical_formula_sum 'C3 H2 N2 O0'
_chemical_formula_weight 66.07
_space_group_crystal_system monoclinic
_space_group_IT_number 14
_space_group_name_Hall '-P 2ybc'
_space_group_name_H-M_alt 'P 1 21/c 1'
_atom_sites_solution_hydrogens geom
_atom_sites_solution_primary direct
_audit_creation_date 2018-03-13
_audit_creation_method
;
Olex2 1.2
(compiled 2017.08.10 svn.r3458 for OlexSys, GUI svn.r5381)
;
_audit_update_record
;
2018-03-26 deposited with the CCDC.
2018-09-18 downloaded from the CCDC.
;
_cell_angle_alpha 90
_cell_angle_beta 124.18(4)
_cell_angle_gamma 90
_cell_formula_units_Z 4
_cell_length_a 6.094(5)
_cell_length_b 7.560(6)
_cell_length_c 9.327(6)
_cell_measurement_reflns_used 862
_cell_measurement_temperature 297(2)
_cell_measurement_theta_max 22.88
_cell_measurement_theta_min 3.36
_cell_volume 355.5(5)
_computing_cell_refinement 'Bruker SAINT'
_computing_data_collection 'Bruker APEX2'
_computing_data_reduction 'Bruker SAINT'
_computing_molecular_graphics 'Olex2 (Dolomanov et al., 2009)'
_computing_publication_material 'Olex2 (Dolomanov et al., 2009)'
_computing_structure_refinement 'ShelXL (Sheldrick, 2015)'
_computing_structure_solution 'ShelXS (Sheldrick, 2008)'
_diffrn_ambient_temperature 297(2)
_diffrn_measured_fraction_theta_full 0.987
_diffrn_measured_fraction_theta_max 0.987
_diffrn_measurement_device_type 'Bruker APEX-II CCD'
_diffrn_measurement_method '\f and \w scans'
_diffrn_radiation_type MoK\a
_diffrn_radiation_wavelength 0.71073
_diffrn_reflns_av_R_equivalents 0.0379
_diffrn_reflns_av_unetI/netI 0.0346
_diffrn_reflns_Laue_measured_fraction_full 0.987
_diffrn_reflns_Laue_measured_fraction_max 0.987
_diffrn_reflns_limit_h_max 7
_diffrn_reflns_limit_h_min -6
_diffrn_reflns_limit_k_max 8
_diffrn_reflns_limit_k_min -9
_diffrn_reflns_limit_l_max 11
_diffrn_reflns_limit_l_min -11
_diffrn_reflns_number 2251
_diffrn_reflns_point_group_measured_fraction_full 0.987
_diffrn_reflns_point_group_measured_fraction_max 0.987
_diffrn_reflns_theta_full 25.010
_diffrn_reflns_theta_max 25.010
_diffrn_reflns_theta_min 3.773
_exptl_absorpt_coefficient_mu 0.084
_exptl_absorpt_correction_type none
_exptl_crystal_colour colorless
_exptl_crystal_density_diffrn 1.234
_exptl_crystal_description block
_exptl_crystal_F_000 136
_exptl_crystal_size_max 0.2
_exptl_crystal_size_mid 0.2
_exptl_crystal_size_min 0.15
_refine_diff_density_max 0.143
_refine_diff_density_min -0.177
_refine_diff_density_rms 0.046
_refine_ls_extinction_method none
_refine_ls_goodness_of_fit_ref 1.214
_refine_ls_hydrogen_treatment constr
_refine_ls_matrix_type full
_refine_ls_number_parameters 46
_refine_ls_number_reflns 619
_refine_ls_number_restraints 0
_refine_ls_restrained_S_all 1.214
_refine_ls_R_factor_all 0.0756
_refine_ls_R_factor_gt 0.0655
_refine_ls_shift/su_max 0.000
_refine_ls_shift/su_mean 0.000
_refine_ls_structure_factor_coef Fsqd
_refine_ls_weighting_details 'w=1/[\s^2^(Fo^2^)+(0.0780P)^2^+0.1470P] where P=(Fo^2^+2Fc^2^)/3'
_refine_ls_weighting_scheme calc
_refine_ls_wR_factor_gt 0.1843
_refine_ls_wR_factor_ref 0.1913
_reflns_Friedel_coverage 0.000
_reflns_number_gt 512
_reflns_number_total 619
_reflns_threshold_expression 'I > 2\s(I)'
_cod_data_source_file c8qm00396c3.cif
_cod_data_source_block MNN
_cod_database_code 1554234
_shelx_shelxl_version_number 2014/7
_shelx_space_group_comment
;
The symmetry employed for this shelxl refinement is uniquely defined
by the following loop, which should always be used as a source of
symmetry information in preference to the above space-group names.
They are only intended as comments.
;
_olex2_refinement_description
;
1. Fixed Uiso
 At 1.2 times of:
  All C(H,H) groups
2.a Secondary CH2 refined with riding coordinates:
 C2(H2A,H2B)
;
_olex2_submission_special_instructions 'No special instructions were received'

loop_
_space_group_symop_operation_xyz
'x, y, z'
'-x, y+1/2, -z+1/2'
'-x, -y, -z'
'x, -y-1/2, z-1/2'

loop_
_atom_site_label
_atom_site_type_symbol
_atom_site_fract_x
_atom_site_fract_y
_atom_site_fract_z
_atom_site_U_iso_or_equiv
_atom_site_adp_type
_atom_site_occupancy
_atom_site_site_symmetry_order
_atom_site_calc_flag
_atom_site_refinement_flags_posn
N1 N 0.4387(7) 0.0143(5) 0.6871(3) 0.0931(12) Uani 1 1 d .
N2 N -0.0772(6) 0.1713(4) 0.1570(3) 0.0843(11) Uani 1 1 d .
C1 C 0.3649(6) 0.1229(4) 0.5897(4) 0.0627(9) Uani 1 1 d .
C2 C 0.2743(6) 0.2654(4) 0.4669(3) 0.0622(9) Uani 1 1 d .
H2A H 0.4238 0.3129 0.4689 0.075 Uiso 1 1 calc R
H2B H 0.2046 0.3591 0.5015 0.075 Uiso 1 1 calc R
C3 C 0.0725(5) 0.2113(3) 0.2931(3) 0.0518(8) Uani 1 1 d .

loop_
_atom_site_aniso_label
_atom_site_aniso_U_11
_atom_site_aniso_U_22
_atom_site_aniso_U_33
_atom_site_aniso_U_23
_atom_site_aniso_U_13
_atom_site_aniso_U_12
N1 0.127(3) 0.084(2) 0.0730(19) 0.0317(17) 0.059(2) 0.0366(19)
N2 0.0709(18) 0.0734(19) 0.0646(18) -0.0002(14) 0.0113(14) -0.0090(14)
C1 0.080(2) 0.0603(18) 0.0487(16) 0.0046(14) 0.0369(15) 0.0132(15)
C2 0.080(2) 0.0456(15) 0.0460(15) 0.0020(11) 0.0261(14) 0.0022(13)
C3 0.0503(15) 0.0449(14) 0.0513(16) 0.0033(11) 0.0230(13) 0.0004(11)

loop_
_atom_type_symbol
_atom_type_description
_atom_type_scat_dispersion_real
_atom_type_scat_dispersion_imag
_atom_type_scat_source
C C 0.0033 0.0016 'International Tables Vol C Tables 4.2.6.8 and 6.1.1.4'
H H 0.0000 0.0000 'International Tables Vol C Tables 4.2.6.8 and 6.1.1.4'
N N 0.0061 0.0033 'International Tables Vol C Tables 4.2.6.8 and 6.1.1.4'
O O 0.0106 0.0060 'International Tables Vol C Tables 4.2.6.8 and 6.1.1.4'

loop_
_geom_angle_atom_site_label_1
_geom_angle_atom_site_label_2
_geom_angle_atom_site_label_3
_geom_angle
N1 C1 C2 178.7(4)
C1 C2 H2A 109.0
C1 C2 H2B 109.0
C1 C2 C3 112.8(3)
H2A C2 H2B 107.8
C3 C2 H2A 109.0
C3 C2 H2B 109.0
N2 C3 C2 177.4(3)

loop_
_geom_bond_atom_site_label_1
_geom_bond_atom_site_label_2
_geom_bond_distance
N1 C1 1.115(4)
N2 C3 1.111(3)
C1 C2 1.438(4)
C2 H2A 0.9700
C2 H2B 0.9700
C2 C3 1.438(4)
